data_4124897
loop_
_publ_author_name
'Qiu, Huang'
'Srinivas, Harathi D.'
'Zavalij, Peter Y.'
'Doyle, Michael P.'

_publ_section_title
;
 Unprecedented Intramolecular [4 + 2]-Cycloaddition between a 1,3-Diene
 and a Diazo Ester.
;
_journal_issue 6
_journal_name_full 'Journal of the American Chemical Society'
_journal_page_first 1808
_journal_page_last 1811
_journal_paper_doi 10.1021/jacs.5b12877
_journal_volume 138
_journal_year 2016
_chemical_formula_moiety 'C21 H17 Cl N2 O2'
_chemical_formula_sum 'C21 H17 Cl N2 O2'
_chemical_formula_weight 364.82
_chemical_name_common Organic
_chemical_name_systematic
;
Organic
;
_space_group_crystal_system triclinic
_space_group_IT_number 2
_space_group_name_Hall '-P 1'
_space_group_name_H-M_alt 'P -1'
_symmetry_cell_setting triclinic
_symmetry_space_group_name_Hall '-P 1'
_symmetry_space_group_name_H-M 'P -1'
_atom_sites_solution_hydrogens difmap
_atom_sites_solution_primary direct
_atom_sites_solution_secondary difmap
_audit_creation_method 'SHELXL-2012 & ZCIF'
_cell_angle_alpha 64.8401(9)
_cell_angle_beta 72.8123(9)
_cell_angle_gamma 89.6362(10)
_cell_formula_units_Z 2
_cell_length_a 8.8629(6)
_cell_length_b 9.8568(7)
_cell_length_c 11.5901(8)
_cell_measurement_reflns_used 9140
_cell_measurement_temperature 150(2)
_cell_measurement_theta_max 31.0
_cell_measurement_theta_min 2.3
_cell_volume 867.15(10)
_computing_cell_refinement Apex2
_computing_data_collection 'Apex2 (Bruker, 2010)'
_computing_data_reduction 'Apex2, Saint'
_computing_molecular_graphics 'XSHEL (Bruker, 2004)'
_computing_publication_material 'Apex2, SHELXL-2012'
_computing_structure_refinement 'ShelXL-2012 (Sheldrick, 2012)'
_computing_structure_solution 'ShelXS-97 (Sheldrick, 2008)'
_diffrn_ambient_temperature 150(2)
_diffrn_detector 'CCD area detector'
_diffrn_detector_area_resol_mean 8.333
_diffrn_measured_fraction_theta_full 1.000
_diffrn_measured_fraction_theta_max 0.994
_diffrn_measurement_device_type 'Bruker Smart Apex II diffractometer'
_diffrn_measurement_method '\f and \w scans'
_diffrn_measurement_specimen_support 'MiTeGen loop'
_diffrn_orient_matrix_type standard
_diffrn_orient_matrix_UB_11 -0.0286024
_diffrn_orient_matrix_UB_12 -0.0879830
_diffrn_orient_matrix_UB_13 -0.0147468
_diffrn_orient_matrix_UB_21 0.0302928
_diffrn_orient_matrix_UB_22 0.0669989
_diffrn_orient_matrix_UB_23 -0.0989643
_diffrn_orient_matrix_UB_31 0.1117294
_diffrn_orient_matrix_UB_32 -0.0240274
_diffrn_orient_matrix_UB_33 -0.0117255
_diffrn_radiation_monochromator graphite
_diffrn_radiation_type MoK\a
_diffrn_radiation_wavelength 0.71073
_diffrn_reflns_av_R_equivalents 0.0161
_diffrn_reflns_av_unetI/netI 0.0180
_diffrn_reflns_laue_measured_fraction_full 1.000
_diffrn_reflns_laue_measured_fraction_max 0.994
_diffrn_reflns_limit_h_max 12
_diffrn_reflns_limit_h_min -12
_diffrn_reflns_limit_k_max 13
_diffrn_reflns_limit_k_min -13
_diffrn_reflns_limit_l_max 16
_diffrn_reflns_limit_l_min -16
_diffrn_reflns_number 14669
_diffrn_reflns_point_group_measured_fraction_full 1.000
_diffrn_reflns_point_group_measured_fraction_max 0.994
_diffrn_reflns_theta_full 25.242
_diffrn_reflns_theta_max 29.999
_diffrn_reflns_theta_min 2.052
_diffrn_source 'sealed tube'
_exptl_absorpt_coefficient_mu 0.239
_exptl_absorpt_correction_T_max 0.944
_exptl_absorpt_correction_T_min 0.867
_exptl_absorpt_correction_type multi-scan
_exptl_absorpt_process_details 'SADABS (Sheldrick, 2008)'
_exptl_crystal_colour yellow
_exptl_crystal_density_diffrn 1.397
_exptl_crystal_density_method 'not measured'
_exptl_crystal_description prism
_exptl_crystal_F_000 380
_exptl_crystal_size_max 0.52
_exptl_crystal_size_mid 0.40
_exptl_crystal_size_min 0.24
_refine_diff_density_max 0.378
_refine_diff_density_min -0.287
_refine_diff_density_rms 0.044
_refine_ls_extinction_method none
_refine_ls_goodness_of_fit_ref 1.000
_refine_ls_hydrogen_treatment refall
_refine_ls_matrix_type full
_refine_ls_number_parameters 303
_refine_ls_number_reflns 5046
_refine_ls_number_restraints 0
_refine_ls_restrained_S_all 1.000
_refine_ls_R_factor_all 0.0390
_refine_ls_R_factor_gt 0.0347
_refine_ls_shift/su_max 0.001
_refine_ls_shift/su_mean 0.000
_refine_ls_structure_factor_coef Fsqd
_refine_ls_weighting_details
;
 w=1/[\s^2^(Fo^2^)+(0.0100P)^2^+0.5730P]
 where P=(Fo^2^+2Fc^2^)/3
;
_refine_ls_weighting_scheme calc
_refine_ls_wR_factor_gt 0.0710
_refine_ls_wR_factor_ref 0.0728
_reflns_Friedel_coverage 0.000
_reflns_number_gt 4510
_reflns_number_total 5046
_reflns_threshold_expression 'I > 2\s(I)'
_cod_data_source_file ja5b12877_si_003.cif
_cod_data_source_block 2525
_cod_depositor_comments
;
The following automatic conversions were performed:

'_symmetry_cell_setting' value 'Triclinic' changed to 'triclinic'
according to
/usr/data/users/saulius/crontab/automatic-downloads/rss-feeds/ACS/lib/dictionaries/cif_core.dic
dictionary named 'cif_core.dic' version 2.4.2 from 2011-04-26.

Automatic conversion script
Id: cif_fix_values 4268 2015-11-12 08:31:59Z antanas 

 Adding full bibliography for 4124897--4124899.cif.
;
_cod_original_sg_symbol_H-M P-1
_cod_database_code 4124897
_shelx_space_group_comment
;
The symmetry employed for this shelxl refinement is uniquely defined
by the following loop, which should always be used as a source of
symmetry information in preference to the above space-group names.
They are only intended as comments.
;
_shelx_estimated_absorpt_t_min 0.886
_shelx_estimated_absorpt_t_max 0.945
_shelxl_version_number 2012-9
_diffrn_measurement_frame_width-ccd 512

loop_
_space_group_symop_operation_xyz
'x, y, z'
'-x, -y, -z'

loop_
_atom_site_label
_atom_site_type_symbol
_atom_site_fract_x
_atom_site_fract_y
_atom_site_fract_z
_atom_site_U_iso_or_equiv
_atom_site_adp_type
_atom_site_occupancy
_atom_site_site_symmetry_order
_atom_site_calc_flag
O1 O 0.63752(11) 0.94249(11) 0.79408(9) 0.0315(2) Uani 1 1 d
O2 O 0.80129(9) 0.83940(9) 0.67539(8) 0.02221(16) Uani 1 1 d
C1 C 0.74611(13) 0.86854(12) 0.78648(11) 0.0220(2) Uani 1 1 d
C2 C 0.84046(12) 0.80350(12) 0.87448(11) 0.01925(19) Uani 1 1 d
C3 C 0.83335(12) 0.82535(12) 0.99244(11) 0.01907(19) Uani 1 1 d
C4 C 0.71191(13) 0.89964(13) 1.04054(12) 0.0241(2) Uani 1 1 d
H4 H 0.6354(18) 0.9332(17) 0.9963(15) 0.031(4) Uiso 1 1 d
C5 C 0.70408(13) 0.92619(14) 1.15011(12) 0.0251(2) Uani 1 1 d
H5 H 0.6215(18) 0.9778(17) 1.1803(15) 0.033(4) Uiso 1 1 d
C6 C 0.81786(13) 0.87869(12) 1.21381(11) 0.0218(2) Uani 1 1 d
Cl6 Cl 0.81104(4) 0.91666(4) 1.34886(3) 0.02956(7) Uani 1 1 d
C7 C 0.93828(14) 0.80483(14) 1.17001(12) 0.0252(2) Uani 1 1 d
H7 H 1.0161(19) 0.7739(18) 1.2142(16) 0.037(4) Uiso 1 1 d
C8 C 0.94598(13) 0.77797(13) 1.06013(12) 0.0232(2) Uani 1 1 d
H8 H 1.0315(18) 0.7279(16) 1.0291(15) 0.029(4) Uiso 1 1 d
N9 N 0.95041(10) 0.73474(10) 0.81708(9) 0.01822(17) Uani 1 1 d
N10 N 1.06826(11) 0.67463(10) 0.85403(9) 0.02096(18) Uani 1 1 d
C11 C 0.91709(12) 0.73802(12) 0.69444(10) 0.01881(19) Uani 1 1 d
C12 C 1.07112(13) 0.79880(12) 0.57964(11) 0.0209(2) Uani 1 1 d
H12 H 1.0713(17) 0.8729(17) 0.4947(15) 0.028(4) Uiso 1 1 d
C13 C 1.19826(13) 0.74426(12) 0.61089(11) 0.0212(2) Uani 1 1 d
C14 C 1.37375(14) 0.78175(15) 0.53133(13) 0.0289(2) Uani 1 1 d
H14A H 1.413(2) 0.880(2) 0.5208(17) 0.044(5) Uiso 1 1 d
H14B H 1.3963(18) 0.7898(17) 0.4431(16) 0.034(4) Uiso 1 1 d
C15 C 1.44791(16) 0.6560(2) 0.62206(15) 0.0395(3) Uani 1 1 d
H15A H 1.441(2) 0.558(2) 0.6060(19) 0.056(5) Uiso 1 1 d
H15B H 1.563(2) 0.690(2) 0.6041(19) 0.055(5) Uiso 1 1 d
C16 C 1.34404(15) 0.62301(18) 0.76544(14) 0.0331(3) Uani 1 1 d
H16A H 1.3718(19) 0.7052(19) 0.7846(16) 0.039(4) Uiso 1 1 d
H16B H 1.356(2) 0.525(2) 0.8358(18) 0.047(5) Uiso 1 1 d
C17 C 1.17540(13) 0.63078(13) 0.75509(11) 0.0218(2) Uani 1 1 d
H17 H 1.1298(17) 0.5310(16) 0.7711(14) 0.025(3) Uiso 1 1 d
C18 C 0.84055(12) 0.58215(12) 0.72730(11) 0.01980(19) Uani 1 1 d
C19 C 0.74982(15) 0.48074(14) 0.85793(12) 0.0269(2) Uani 1 1 d
H19 H 0.7444(18) 0.5038(17) 0.9306(15) 0.032(4) Uiso 1 1 d
C20 C 0.66979(16) 0.34557(14) 0.88138(14) 0.0322(3) Uani 1 1 d
H20 H 0.610(2) 0.2768(19) 0.9721(17) 0.043(5) Uiso 1 1 d
C21 C 0.68007(15) 0.31135(14) 0.77540(14) 0.0313(3) Uani 1 1 d
H21 H 0.6254(19) 0.2153(19) 0.7923(16) 0.039(4) Uiso 1 1 d
C22 C 0.77071(15) 0.41223(15) 0.64530(14) 0.0303(3) Uani 1 1 d
H22 H 0.7786(19) 0.3900(18) 0.5707(17) 0.038(4) Uiso 1 1 d
C23 C 0.85116(14) 0.54708(14) 0.62120(12) 0.0252(2) Uani 1 1 d
H23 H 0.9128(18) 0.6169(17) 0.5307(15) 0.031(4) Uiso 1 1 d

loop_
_atom_site_aniso_label
_atom_site_aniso_U_11
_atom_site_aniso_U_22
_atom_site_aniso_U_33
_atom_site_aniso_U_23
_atom_site_aniso_U_13
_atom_site_aniso_U_12
O1 0.0296(4) 0.0375(5) 0.0347(5) -0.0190(4) -0.0164(4) 0.0188(4)
O2 0.0238(4) 0.0220(4) 0.0225(4) -0.0094(3) -0.0106(3) 0.0085(3)
C1 0.0214(5) 0.0206(5) 0.0232(5) -0.0086(4) -0.0078(4) 0.0043(4)
C2 0.0169(4) 0.0183(5) 0.0216(5) -0.0083(4) -0.0057(4) 0.0042(3)
C3 0.0173(4) 0.0168(4) 0.0204(5) -0.0072(4) -0.0039(4) 0.0012(3)
C4 0.0182(5) 0.0286(6) 0.0280(6) -0.0144(5) -0.0079(4) 0.0068(4)
C5 0.0190(5) 0.0287(6) 0.0293(6) -0.0163(5) -0.0051(4) 0.0063(4)
C6 0.0220(5) 0.0213(5) 0.0209(5) -0.0104(4) -0.0037(4) -0.0003(4)
Cl6 0.03032(14) 0.03515(15) 0.02941(14) -0.02062(12) -0.00860(11) 0.00435(11)
C7 0.0245(5) 0.0279(6) 0.0268(6) -0.0133(5) -0.0115(4) 0.0085(4)
C8 0.0228(5) 0.0240(5) 0.0249(5) -0.0121(4) -0.0087(4) 0.0087(4)
N9 0.0178(4) 0.0172(4) 0.0184(4) -0.0070(3) -0.0056(3) 0.0027(3)
N10 0.0188(4) 0.0223(4) 0.0217(4) -0.0095(4) -0.0068(3) 0.0070(3)
C11 0.0190(4) 0.0185(5) 0.0192(5) -0.0076(4) -0.0077(4) 0.0042(4)
C12 0.0228(5) 0.0189(5) 0.0180(5) -0.0070(4) -0.0043(4) -0.0004(4)
C13 0.0205(5) 0.0214(5) 0.0207(5) -0.0105(4) -0.0032(4) -0.0001(4)
C14 0.0198(5) 0.0363(7) 0.0278(6) -0.0153(5) -0.0020(4) -0.0010(4)
C15 0.0228(6) 0.0579(9) 0.0375(7) -0.0232(7) -0.0063(5) 0.0125(6)
C16 0.0224(5) 0.0488(8) 0.0311(6) -0.0192(6) -0.0104(5) 0.0147(5)
C17 0.0197(5) 0.0237(5) 0.0221(5) -0.0111(4) -0.0058(4) 0.0066(4)
C18 0.0164(4) 0.0191(5) 0.0237(5) -0.0090(4) -0.0069(4) 0.0030(4)
C19 0.0288(6) 0.0243(5) 0.0237(5) -0.0089(5) -0.0055(4) -0.0010(4)
C20 0.0310(6) 0.0246(6) 0.0315(6) -0.0073(5) -0.0047(5) -0.0045(5)
C21 0.0251(6) 0.0248(6) 0.0449(7) -0.0168(5) -0.0103(5) -0.0004(4)
C22 0.0280(6) 0.0325(6) 0.0375(7) -0.0217(6) -0.0108(5) 0.0026(5)
C23 0.0230(5) 0.0270(6) 0.0257(6) -0.0129(5) -0.0062(4) 0.0017(4)

loop_
_atom_type_symbol
_atom_type_description
_atom_type_scat_dispersion_real
_atom_type_scat_dispersion_imag
_atom_type_scat_source
C C 0.0033 0.0016 'International Tables Vol C Tables 4.2.6.8 and 6.1.1.4'
H H 0.0000 0.0000 'International Tables Vol C Tables 4.2.6.8 and 6.1.1.4'
N N 0.0061 0.0033 'International Tables Vol C Tables 4.2.6.8 and 6.1.1.4'
O O 0.0106 0.0060 'International Tables Vol C Tables 4.2.6.8 and 6.1.1.4'
Cl Cl 0.1484 0.1585 'International Tables Vol C Tables 4.2.6.8 and 6.1.1.4'

loop_
_geom_angle_atom_site_label_1
_geom_angle_atom_site_label_2
_geom_angle_atom_site_label_3
_geom_angle
C1 O2 C11 109.55(8)
O1 C1 O2 119.32(10)
O1 C1 C2 131.17(11)
O2 C1 C2 109.47(9)
N9 C2 C1 107.18(9)
N9 C2 C3 126.09(9)
C1 C2 C3 126.24(9)
C8 C3 C4 117.75(10)
C8 C3 C2 122.51(9)
C4 C3 C2 119.72(10)
C5 C4 C3 121.31(10)
C5 C4 H4 119.4(9)
C3 C4 H4 119.3(9)
C4 C5 C6 119.32(10)
C4 C5 H5 119.9(9)
C6 C5 H5 120.8(9)
C7 C6 C5 121.06(10)
C7 C6 Cl6 119.64(9)
C5 C6 Cl6 119.28(9)
C6 C7 C8 119.61(10)
C6 C7 H7 120.0(10)
C8 C7 H7 120.4(10)
C7 C8 C3 120.95(10)
C7 C8 H8 119.2(9)
C3 C8 H8 119.9(9)
N10 N9 C2 128.39(9)
N10 N9 C11 122.21(8)
C2 N9 C11 109.40(8)
N9 N10 C17 112.43(9)
O2 C11 C12 112.27(9)
O2 C11 N9 103.07(8)
C12 C11 N9 107.03(8)
O2 C11 C18 108.28(8)
C12 C11 C18 115.41(9)
N9 C11 C18 110.07(8)
C13 C12 C11 114.76(10)
C13 C12 H12 125.8(9)
C11 C12 H12 119.3(9)
C12 C13 C14 132.23(11)
C12 C13 C17 118.26(10)
C14 C13 C17 109.32(10)
C13 C14 C15 103.44(10)
C13 C14 H14A 108.6(10)
C15 C14 H14A 110.2(10)
C13 C14 H14B 113.4(9)
C15 C14 H14B 114.5(9)
H14A C14 H14B 106.6(13)
C16 C15 C14 103.90(11)
C16 C15 H15A 110.3(10)
C14 C15 H15A 110.2(10)
C16 C15 H15B 111.8(11)
C14 C15 H15B 111.3(11)
H15A C15 H15B 109.1(14)
C17 C16 C15 102.86(10)
C17 C16 H16A 108.7(10)
C15 C16 H16A 108.5(10)
C17 C16 H16B 113.4(10)
C15 C16 H16B 113.7(10)
H16A C16 H16B 109.2(14)
N10 C17 C13 112.50(9)
N10 C17 C16 112.14(10)
C13 C17 C16 104.76(9)
N10 C17 H17 108.4(8)
C13 C17 H17 109.5(8)
C16 C17 H17 109.5(8)
C23 C18 C19 119.57(10)
C23 C18 C11 118.24(10)
C19 C18 C11 121.95(10)
C18 C19 C20 119.96(11)
C18 C19 H19 119.5(9)
C20 C19 H19 120.5(9)
C21 C20 C19 120.29(12)
C21 C20 H20 121.3(10)
C19 C20 H20 118.4(10)
C20 C21 C22 119.75(11)
C20 C21 H21 120.2(10)
C22 C21 H21 120.0(10)
C21 C22 C23 120.27(12)
C21 C22 H22 120.6(10)
C23 C22 H22 119.1(10)
C22 C23 C18 120.14(11)
C22 C23 H23 119.8(9)
C18 C23 H23 120.0(9)

loop_
_geom_bond_atom_site_label_1
_geom_bond_atom_site_label_2
_geom_bond_distance
O1 C1 1.2087(13)
O2 C1 1.3857(13)
O2 C11 1.4261(12)
C1 C2 1.4463(15)
C2 N9 1.3578(13)
C2 C3 1.4556(15)
C3 C8 1.4055(15)
C3 C4 1.4099(15)
C4 C5 1.3843(16)
C4 H4 0.944(15)
C5 C6 1.3861(16)
C5 H5 0.955(16)
C6 C7 1.3823(15)
C6 Cl6 1.7423(11)
C7 C8 1.3899(16)
C7 H7 0.951(16)
C8 H8 0.966(15)
N9 N10 1.2908(12)
N9 C11 1.5223(13)
N10 C17 1.4752(14)
C11 C12 1.5007(15)
C11 C18 1.5260(15)
C12 C13 1.3259(16)
C12 H12 0.944(15)
C13 C14 1.5086(15)
C13 C17 1.5161(15)
C14 C15 1.538(2)
C14 H14A 0.979(17)
C14 H14B 0.949(16)
C15 C16 1.5347(19)
C15 H15A 1.066(19)
C15 H15B 1.007(19)
C16 C17 1.5333(16)
C16 H16A 0.977(17)
C16 H16B 0.992(18)
C17 H17 0.986(14)
C18 C23 1.3904(16)
C18 C19 1.3935(15)
C19 C20 1.3936(17)
C19 H19 0.950(15)
C20 C21 1.3843(19)
C20 H20 0.956(17)
C21 C22 1.3882(19)
C21 H21 0.981(16)
C22 C23 1.3899(17)
C22 H22 0.962(16)
C23 H23 0.962(15)

loop_
_geom_torsion_atom_site_label_1
_geom_torsion_atom_site_label_2
_geom_torsion_atom_site_label_3
_geom_torsion_atom_site_label_4
_geom_torsion
C11 O2 C1 O1 -173.98(10)
C11 O2 C1 C2 7.95(12)
O1 C1 C2 N9 -178.30(12)
O2 C1 C2 N9 -0.54(12)
O1 C1 C2 C3 -6.0(2)
O2 C1 C2 C3 171.81(10)
N9 C2 C3 C8 1.25(17)
C1 C2 C3 C8 -169.69(11)
N9 C2 C3 C4 179.79(10)
C1 C2 C3 C4 8.85(16)
C8 C3 C4 C5 0.44(17)
C2 C3 C4 C5 -178.16(11)
C3 C4 C5 C6 -0.04(18)
C4 C5 C6 C7 -0.28(18)
C4 C5 C6 Cl6 178.29(9)
C5 C6 C7 C8 0.18(18)
Cl6 C6 C7 C8 -178.38(9)
C6 C7 C8 C3 0.24(18)
C4 C3 C8 C7 -0.55(17)
C2 C3 C8 C7 178.02(11)
C1 C2 N9 N10 172.90(10)
C3 C2 N9 N10 0.54(18)
C1 C2 N9 C11 -6.61(11)
C3 C2 N9 C11 -178.97(10)
C2 N9 N10 C17 -171.61(10)
C11 N9 N10 C17 7.85(13)
C1 O2 C11 C12 -126.06(9)
C1 O2 C11 N9 -11.23(10)
C1 O2 C11 C18 105.37(10)
N10 N9 C11 O2 -168.49(9)
C2 N9 C11 O2 11.06(10)
N10 N9 C11 C12 -49.94(12)
C2 N9 C11 C12 129.61(9)
N10 N9 C11 C18 76.19(12)
C2 N9 C11 C18 -104.26(10)
O2 C11 C12 C13 155.16(9)
N9 C11 C12 C13 42.77(12)
C18 C11 C12 C13 -80.11(12)
C11 C12 C13 C14 -174.82(11)
C11 C12 C13 C17 -0.48(15)
C12 C13 C14 C15 -170.40(13)
C17 C13 C14 C15 14.88(13)
C13 C14 C15 C16 -33.83(14)
C14 C15 C16 C17 40.06(14)
N9 N10 C17 C13 38.30(13)
N9 N10 C17 C16 156.10(10)
C12 C13 C17 N10 -43.72(14)
C14 C13 C17 N10 131.84(10)
C12 C13 C17 C16 -165.80(11)
C14 C13 C17 C16 9.76(13)
C15 C16 C17 N10 -152.76(11)
C15 C16 C17 C13 -30.45(13)
O2 C11 C18 C23 89.88(11)
C12 C11 C18 C23 -36.90(14)
N9 C11 C18 C23 -158.15(9)
O2 C11 C18 C19 -84.49(12)
C12 C11 C18 C19 148.73(11)
N9 C11 C18 C19 27.48(13)
C23 C18 C19 C20 -0.35(18)
C11 C18 C19 C20 173.95(11)
C18 C19 C20 C21 0.1(2)
C19 C20 C21 C22 0.1(2)
C20 C21 C22 C23 0.1(2)
C21 C22 C23 C18 -0.38(19)
C19 C18 C23 C22 0.50(17)
C11 C18 C23 C22 -174.00(10)
